data_4314379
loop_
_publ_author_name
'Jane Kuzelka'
'Sumitra Mukhopadhyay'
'Bernhard Spingler'
'Stephen J. Lippard'

_publ_section_title
;
 Modeling Features of the Non-Heme Diiron Cores in O2-Activating Enzymes
 through the Synthesis, Characterization, and Oxidation of
 1,8-Naphthyridine-Based Complexes
;
_journal_name_full 'Inorganic Chemistry'
_journal_page_first 6447
_journal_page_last 6457
_journal_paper_doi 10.1021/ic0345976
_journal_volume 42
_journal_year 2003
_chemical_formula_sum 'C104 H87 Cl4 F3 Fe2 N4 O9 S'
_chemical_formula_weight 1879.34
_chemical_name_systematic
;

   ?

;
_space_group_IT_number 2
_symmetry_cell_setting triclinic
_symmetry_space_group_name_Hall '-P 1'
_symmetry_space_group_name_H-M 'P -1'
_atom_sites_solution_hydrogens geom
_atom_sites_solution_primary direct
_atom_sites_solution_secondary difmap
_audit_creation_method SHELXL-97
_cell_angle_alpha 84.290(5)
_cell_angle_beta 89.860(5)
_cell_angle_gamma 68.820(5)
_cell_formula_units_Z 2
_cell_length_a 13.525(5)
_cell_length_b 15.559(5)
_cell_length_c 23.417(5)
_cell_measurement_temperature 193(2)
_cell_volume 4569(2)
_computing_cell_refinement 'Bruker SMART'
_computing_data_collection 'Bruker SMART'
_computing_data_reduction 'Bruker SHELXTL'
_computing_molecular_graphics 'Bruker SHELXTL'
_computing_publication_material 'Bruker SHELXTL'
_computing_structure_refinement 'SHELXL-97 (Sheldrick, 1997)'
_computing_structure_solution 'SHELXS-97 (Sheldrick, 1990)'
_diffrn_ambient_temperature 193(2)
_diffrn_measured_fraction_theta_full 0.988
_diffrn_measured_fraction_theta_max 0.988
_diffrn_measurement_device_type 'CCD area detector'
_diffrn_measurement_method 'phi and omega scans'
_diffrn_radiation_monochromator graphite
_diffrn_radiation_source 'fine-focus sealed tube'
_diffrn_radiation_type MoK\a
_diffrn_radiation_wavelength 0.71069
_diffrn_reflns_av_R_equivalents 0.0517
_diffrn_reflns_av_sigmaI/netI 0.1161
_diffrn_reflns_limit_h_max 15
_diffrn_reflns_limit_h_min -16
_diffrn_reflns_limit_k_max 9
_diffrn_reflns_limit_k_min -18
_diffrn_reflns_limit_l_max 27
_diffrn_reflns_limit_l_min -27
_diffrn_reflns_number 24043
_diffrn_reflns_theta_full 25.00
_diffrn_reflns_theta_max 25.00
_diffrn_reflns_theta_min 1.41
_exptl_absorpt_coefficient_mu 0.525
_exptl_absorpt_correction_T_max 1.000000
_exptl_absorpt_correction_T_min 0.050085
_exptl_absorpt_correction_type sadabs
_exptl_crystal_colour orange-yellow
_exptl_crystal_density_diffrn 1.366
_exptl_crystal_density_method 'not measured'
_exptl_crystal_description block
_exptl_crystal_F_000 1948
_exptl_crystal_size_max 0.3
_exptl_crystal_size_mid 0.2
_exptl_crystal_size_min 0.2
_refine_diff_density_max 1.064
_refine_diff_density_min -1.184
_refine_diff_density_rms 0.095
_refine_ls_extinction_coef 0.0003(4)
_refine_ls_extinction_expression Fc^*^=kFc[1+0.001xFc^2^\l^3^/sin(2\q)]^-1/4^
_refine_ls_extinction_method SHELXL
_refine_ls_goodness_of_fit_ref 1.031
_refine_ls_hydrogen_treatment mixed
_refine_ls_matrix_type full
_refine_ls_number_parameters 1164
_refine_ls_number_reflns 15910
_refine_ls_number_restraints 0
_refine_ls_restrained_S_all 1.031
_refine_ls_R_factor_all 0.1167
_refine_ls_R_factor_gt 0.0759
_refine_ls_shift/su_max 0.006
_refine_ls_shift/su_mean 0.000
_refine_ls_structure_factor_coef Fsqd
_refine_ls_weighting_details 'calc w=1/[\s^2^(Fo^2^)+(0.1178P)^2^+2.7297P] where P=(Fo^2^+2Fc^2^)/3'
_refine_ls_weighting_scheme calc
_refine_ls_wR_factor_gt 0.1964
_refine_ls_wR_factor_ref 0.2261
_reflns_number_gt 10503
_reflns_number_total 15910
_reflns_threshold_expression >2sigma(I)
_cod_data_source_file ic0345976si20030603_013738_3.cif
_cod_data_source_block 4
_cod_depositor_comments
;
The following automatic conversions were performed:

'_symmetry_cell_setting' value 'Triclinic' changed to 'triclinic'
according to the built-in table from CIF Core dictionary named
'cif_core.dic' version 2.4.1 from 2010-06-29.

Automatic conversion script
Id: cif_fix_values 1646 2011-03-28 12:23:43Z adriana 
;
_cod_database_code 4314379

loop_
_symmetry_equiv_pos_as_xyz
'x, y, z'
'-x, -y, -z'

loop_
_atom_site_label
_atom_site_type_symbol
_atom_site_fract_x
_atom_site_fract_y
_atom_site_fract_z
_atom_site_U_iso_or_equiv
_atom_site_adp_type
_atom_site_occupancy
_atom_site_symmetry_multiplicity
_atom_site_calc_flag
_atom_site_refinement_flags
_atom_site_disorder_assembly
_atom_site_disorder_group
Fe1 Fe 0.29991(5) 0.34493(4) 0.26866(3) 0.02166(19) Uani 1 1 d . . .
Fe2 Fe 0.51707(5) 0.25796(4) 0.24175(3) 0.02132(19) Uani 1 1 d . . .
O1 O 0.3383(3) 0.4612(2) 0.24724(13) 0.0264(7) Uani 1 1 d . . .
O2 O 0.4976(2) 0.3928(2) 0.21154(13) 0.0258(7) Uani 1 1 d . . .
O3 O 0.3035(3) 0.2131(2) 0.28676(13) 0.0274(7) Uani 1 1 d . . .
O4 O 0.4803(3) 0.1479(2) 0.28445(13) 0.0255(7) Uani 1 1 d . . .
O5 O 0.3770(3) 0.3270(2) 0.34750(14) 0.0331(8) Uani 1 1 d . . .
O6 O 0.5456(3) 0.2885(2) 0.32126(13) 0.0321(8) Uani 1 1 d . . .
N1 N 0.2813(3) 0.3377(2) 0.17594(15) 0.0216(8) Uani 1 1 d . . .
N2 N 0.4505(3) 0.2298(2) 0.16627(15) 0.0219(8) Uani 1 1 d . . .
N3 N 0.1291(3) 0.4208(3) 0.25205(15) 0.0248(9) Uani 1 1 d . . .
N4 N 0.6597(3) 0.1736(3) 0.20107(16) 0.0239(8) Uani 1 1 d . . .
C1 C 0.1854(4) 0.3873(3) 0.15424(19) 0.0228(10) Uani 1 1 d . . .
C2 C 0.1482(4) 0.3771(3) 0.0999(2) 0.0282(11) Uani 1 1 d . . .
H2A H 0.0799 0.4136 0.0862 0.034 Uiso 1 1 calc R . .
C3 C 0.2146(4) 0.3125(3) 0.0678(2) 0.0299(11) Uani 1 1 d . . .
H3A H 0.1910 0.3033 0.0324 0.036 Uiso 1 1 calc R . .
C4 C 0.3192(4) 0.2599(3) 0.08882(19) 0.0251(10) Uani 1 1 d . . .
C5 C 0.3515(4) 0.2747(3) 0.14284(19) 0.0230(10) Uani 1 1 d . . .
C6 C 0.3955(4) 0.1924(3) 0.0586(2) 0.0312(11) Uani 1 1 d . . .
H6A H 0.3779 0.1801 0.0228 0.037 Uiso 1 1 calc R . .
C7 C 0.4939(4) 0.1463(3) 0.0827(2) 0.0305(11) Uani 1 1 d . . .
H7A H 0.5441 0.1017 0.0634 0.037 Uiso 1 1 calc R . .
C8 C 0.5199(4) 0.1658(3) 0.13669(19) 0.0220(10) Uani 1 1 d . . .
C9 C 0.1174(4) 0.4602(3) 0.19030(19) 0.0254(10) Uani 1 1 d . . .
H9A H 0.1389 0.5135 0.1862 0.030 Uiso 1 1 calc R . .
H9B H 0.0437 0.4804 0.1773 0.030 Uiso 1 1 calc R . .
C10 C 0.1035(4) 0.4972(3) 0.2915(2) 0.0318(11) Uani 1 1 d . . .
H10A H 0.1168 0.4688 0.3309 0.038 Uiso 1 1 calc R . .
H10B H 0.1519 0.5299 0.2841 0.038 Uiso 1 1 calc R . .
C11 C -0.0091(4) 0.5675(3) 0.2858(2) 0.0311(11) Uani 1 1 d . . .
C12 C -0.0381(5) 0.6417(3) 0.2433(2) 0.0407(13) Uani 1 1 d . . .
H12A H 0.0133 0.6495 0.2191 0.049 Uiso 1 1 calc R . .
C13 C -0.1415(5) 0.7047(4) 0.2358(3) 0.0536(16) Uani 1 1 d . . .
H13A H -0.1594 0.7536 0.2068 0.064 Uiso 1 1 calc R . .
C14 C -0.2168(5) 0.6935(4) 0.2720(3) 0.062(2) Uani 1 1 d . . .
H14A H -0.2866 0.7348 0.2673 0.074 Uiso 1 1 calc R . .
C15 C -0.1895(5) 0.6214(4) 0.3152(3) 0.0578(18) Uani 1 1 d . . .
H15A H -0.2410 0.6145 0.3397 0.069 Uiso 1 1 calc R . .
C16 C -0.0866(5) 0.5595(4) 0.3225(2) 0.0439(14) Uani 1 1 d . . .
H16A H -0.0689 0.5119 0.3524 0.053 Uiso 1 1 calc R . .
C17 C 0.0583(4) 0.3653(3) 0.2656(2) 0.0302(11) Uani 1 1 d . . .
H17A H 0.0909 0.3191 0.2976 0.036 Uiso 1 1 calc R . .
H17B H -0.0089 0.4068 0.2781 0.036 Uiso 1 1 calc R . .
C18 C 0.0357(4) 0.3169(3) 0.2174(2) 0.0290(11) Uani 1 1 d . . .
C19 C 0.1025(4) 0.2285(3) 0.2069(2) 0.0357(12) Uani 1 1 d . . .
H19A H 0.1631 0.1974 0.2302 0.043 Uiso 1 1 calc R . .
C20 C 0.0790(5) 0.1863(4) 0.1617(3) 0.0473(15) Uani 1 1 d . . .
H20A H 0.1255 0.1282 0.1540 0.057 Uiso 1 1 calc R . .
C21 C -0.0126(5) 0.2300(4) 0.1284(3) 0.0485(15) Uani 1 1 d . . .
H21A H -0.0283 0.2008 0.0988 0.058 Uiso 1 1 calc R . .
C22 C -0.0814(5) 0.3172(5) 0.1386(2) 0.0472(15) Uani 1 1 d . . .
H22A H -0.1429 0.3470 0.1158 0.057 Uiso 1 1 calc R . .
C23 C -0.0573(4) 0.3600(4) 0.1837(2) 0.0372(12) Uani 1 1 d . . .
H23A H -0.1040 0.4180 0.1913 0.045 Uiso 1 1 calc R . .
C24 C 0.6259(4) 0.1127(3) 0.1666(2) 0.0257(10) Uani 1 1 d . . .
H24A H 0.6212 0.0609 0.1917 0.031 Uiso 1 1 calc R . .
H24B H 0.6784 0.0882 0.1384 0.031 Uiso 1 1 calc R . .
C25 C 0.7295(4) 0.1204(3) 0.2524(2) 0.0297(11) Uani 1 1 d . . .
H25A H 0.6939 0.0836 0.2732 0.036 Uiso 1 1 calc R . .
H25B H 0.7344 0.1649 0.2774 0.036 Uiso 1 1 calc R . .
C26 C 0.8413(4) 0.0565(4) 0.2419(2) 0.0337(12) Uani 1 1 d . . .
C27 C 0.8625(5) -0.0247(4) 0.2155(3) 0.0472(15) Uani 1 1 d . . .
H27A H 0.8061 -0.0395 0.2027 0.057 Uiso 1 1 calc R . .
C28 C 0.9653(5) -0.0837(5) 0.2080(3) 0.067(2) Uani 1 1 d . . .
H28A H 0.9776 -0.1367 0.1896 0.080 Uiso 1 1 calc R . .
C29 C 1.0500(5) -0.0634(5) 0.2280(3) 0.0625(19) Uani 1 1 d . . .
H29A H 1.1194 -0.1033 0.2239 0.075 Uiso 1 1 calc R . .
C30 C 1.0305(5) 0.0161(5) 0.2538(3) 0.0577(17) Uani 1 1 d . . .
H30A H 1.0870 0.0304 0.2670 0.069 Uiso 1 1 calc R . .
C31 C 0.9277(4) 0.0751(4) 0.2604(3) 0.0450(14) Uani 1 1 d . . .
H31A H 0.9163 0.1289 0.2778 0.054 Uiso 1 1 calc R . .
C32 C 0.7164(4) 0.2269(3) 0.1661(2) 0.0298(11) Uani 1 1 d . . .
H32A H 0.7914 0.1892 0.1669 0.036 Uiso 1 1 calc R . .
H32B H 0.7092 0.2821 0.1844 0.036 Uiso 1 1 calc R . .
C33 C 0.6773(4) 0.2559(3) 0.1040(2) 0.0304(11) Uani 1 1 d . . .
C34 C 0.5910(4) 0.3347(4) 0.0875(2) 0.0388(13) Uani 1 1 d . . .
H34A H 0.5555 0.3728 0.1150 0.047 Uiso 1 1 calc R . .
C35 C 0.5560(5) 0.3585(4) 0.0302(2) 0.0511(16) Uani 1 1 d . . .
H35A H 0.4973 0.4119 0.0198 0.061 Uiso 1 1 calc R . .
C36 C 0.6082(6) 0.3030(5) -0.0110(2) 0.0578(18) Uani 1 1 d . . .
H36A H 0.5840 0.3183 -0.0492 0.069 Uiso 1 1 calc R . .
C37 C 0.6958(6) 0.2255(5) 0.0043(3) 0.0580(18) Uani 1 1 d . . .
H37A H 0.7318 0.1888 -0.0237 0.070 Uiso 1 1 calc R . .
C38 C 0.7313(5) 0.2011(4) 0.0614(2) 0.0428(14) Uani 1 1 d . . .
H38A H 0.7910 0.1483 0.0714 0.051 Uiso 1 1 calc R . .
C39 C 0.4230(4) 0.4628(3) 0.22581(18) 0.0220(10) Uani 1 1 d . . .
C40 C 0.4328(4) 0.5577(3) 0.21837(19) 0.0255(10) Uani 1 1 d . . .
C41 C 0.3565(4) 0.6310(3) 0.1843(2) 0.0282(11) Uani 1 1 d . . .
C42 C 0.3556(5) 0.7203(4) 0.1853(2) 0.0427(14) Uani 1 1 d . . .
H42A H 0.3061 0.7687 0.1622 0.051 Uiso 1 1 calc R . .
C43 C 0.4261(5) 0.7386(4) 0.2196(3) 0.0467(15) Uani 1 1 d . . .
H43A H 0.4222 0.7993 0.2210 0.056 Uiso 1 1 calc R . .
C44 C 0.5022(5) 0.6672(4) 0.2517(3) 0.0411(13) Uani 1 1 d . . .
H44A H 0.5501 0.6802 0.2746 0.049 Uiso 1 1 calc R . .
C45 C 0.5102(4) 0.5751(3) 0.2512(2) 0.0314(11) Uani 1 1 d . . .
C46 C 0.5987(4) 0.5028(3) 0.2868(2) 0.0314(11) Uani 1 1 d . . .
C47 C 0.6780(4) 0.4334(3) 0.2623(2) 0.0341(12) Uani 1 1 d . . .
H47A H 0.6726 0.4279 0.2233 0.041 Uiso 1 1 calc R . .
C48 C 0.7651(4) 0.3723(4) 0.2947(3) 0.0429(14) Uani 1 1 d . . .
H48A H 0.8173 0.3266 0.2773 0.052 Uiso 1 1 calc R . .
C49 C 0.7752(5) 0.3783(4) 0.3531(3) 0.0451(14) Uani 1 1 d . . .
C50 C 0.8723(6) 0.3135(5) 0.3877(3) 0.073(2) Uani 1 1 d . . .
H50A H 0.8664 0.3271 0.4269 0.110 Uiso 1 1 calc R . .
H50B H 0.9345 0.3217 0.3722 0.110 Uiso 1 1 calc R . .
H50C H 0.8777 0.2506 0.3859 0.110 Uiso 1 1 calc R . .
C51 C 0.6958(5) 0.4463(5) 0.3776(3) 0.0507(16) Uani 1 1 d . . .
H51A H 0.7005 0.4510 0.4167 0.061 Uiso 1 1 calc R . .
C52 C 0.6090(5) 0.5079(4) 0.3452(2) 0.0437(14) Uani 1 1 d . . .
H52A H 0.5569 0.5534 0.3629 0.052 Uiso 1 1 calc R . .
C53 C 0.2788(4) 0.6172(3) 0.1446(2) 0.0293(11) Uani 1 1 d . . .
C54 C 0.1742(4) 0.6769(3) 0.1407(2) 0.0375(12) Uani 1 1 d . . .
H54A H 0.1507 0.7220 0.1660 0.045 Uiso 1 1 calc R . .
C55 C 0.1033(5) 0.6709(4) 0.0999(3) 0.0506(15) Uani 1 1 d . . .
H55A H 0.0330 0.7114 0.0983 0.061 Uiso 1 1 calc R . .
C56 C 0.1369(5) 0.6047(4) 0.0614(2) 0.0467(15) Uani 1 1 d . . .
C57 C 0.0589(6) 0.6014(6) 0.0148(3) 0.076(2) Uani 1 1 d . . .
H57A H 0.0942 0.5521 -0.0081 0.114 Uiso 1 1 calc R . .
H57B H 0.0340 0.6593 -0.0092 0.114 Uiso 1 1 calc R . .
H57C H -0.0002 0.5907 0.0327 0.114 Uiso 1 1 calc R . .
C58 C 0.2413(5) 0.5447(4) 0.0649(2) 0.0403(13) Uani 1 1 d . . .
H58A H 0.2646 0.5001 0.0392 0.048 Uiso 1 1 calc R . .
C59 C 0.3116(4) 0.5497(3) 0.1058(2) 0.0331(12) Uani 1 1 d . . .
H59A H 0.3814 0.5080 0.1078 0.040 Uiso 1 1 calc R . .
C60 C 0.3912(4) 0.1472(3) 0.29912(18) 0.0217(10) Uani 1 1 d . . .
C61 C 0.3923(4) 0.0594(3) 0.33480(19) 0.0255(10) Uani 1 1 d . . .
C62 C 0.4353(4) -0.0253(3) 0.3108(2) 0.0305(11) Uani 1 1 d . . .
C63 C 0.4582(4) -0.1084(3) 0.3459(2) 0.0391(13) Uani 1 1 d . . .
H63A H 0.4861 -0.1643 0.3301 0.047 Uiso 1 1 calc R . .
C64 C 0.4400(5) -0.1086(4) 0.4036(2) 0.0434(14) Uani 1 1 d . . .
H64A H 0.4595 -0.1643 0.4271 0.052 Uiso 1 1 calc R . .
C65 C 0.3925(4) -0.0255(4) 0.4265(2) 0.0373(12) Uani 1 1 d . . .
H65A H 0.3770 -0.0263 0.4652 0.045 Uiso 1 1 calc R . .
C66 C 0.3673(4) 0.0593(3) 0.3932(2) 0.0293(11) Uani 1 1 d . . .
C67 C 0.3117(4) 0.1458(3) 0.4225(2) 0.0313(11) Uani 1 1 d . . .
C68 C 0.3508(4) 0.1538(4) 0.4761(2) 0.0407(13) Uani 1 1 d . . .
H68A H 0.4153 0.1107 0.4911 0.049 Uiso 1 1 calc R . .
C69 C 0.2926(5) 0.2272(4) 0.5072(2) 0.0499(15) Uani 1 1 d . . .
H69A H 0.3200 0.2322 0.5425 0.060 Uiso 1 1 calc R . .
C70 C 0.1963(5) 0.2922(4) 0.4872(3) 0.0469(15) Uani 1 1 d . . .
C71 C 0.1316(6) 0.3664(5) 0.5227(3) 0.065(2) Uani 1 1 d . . .
H71A H 0.1700 0.3620 0.5579 0.098 Uiso 1 1 calc R . .
H71B H 0.0656 0.3586 0.5310 0.098 Uiso 1 1 calc R . .
H71C H 0.1177 0.4261 0.5018 0.098 Uiso 1 1 calc R . .
C72 C 0.1591(4) 0.2834(4) 0.4339(2) 0.0446(14) Uani 1 1 d . . .
H72A H 0.0948 0.3268 0.4189 0.053 Uiso 1 1 calc R . .
C73 C 0.2157(4) 0.2108(4) 0.4019(2) 0.0401(13) Uani 1 1 d . . .
H73A H 0.1881 0.2064 0.3665 0.048 Uiso 1 1 calc R . .
C74 C 0.4498(4) -0.0297(3) 0.2477(2) 0.0298(11) Uani 1 1 d . . .
C75 C 0.3618(4) 0.0089(4) 0.2097(2) 0.0384(13) Uani 1 1 d . . .
H75A H 0.2962 0.0440 0.2230 0.046 Uiso 1 1 calc R . .
C76 C 0.3726(5) -0.0056(4) 0.1516(2) 0.0439(14) Uani 1 1 d . . .
H76A H 0.3138 0.0207 0.1266 0.053 Uiso 1 1 calc R . .
C77 C 0.4692(5) -0.0584(4) 0.1306(2) 0.0404(13) Uani 1 1 d . . .
C78 C 0.4766(6) -0.0780(5) 0.0682(2) 0.0587(18) Uani 1 1 d . . .
H78A H 0.5484 -0.1151 0.0608 0.088 Uiso 1 1 calc R . .
H78B H 0.4552 -0.0206 0.0438 0.088 Uiso 1 1 calc R . .
H78C H 0.4308 -0.1108 0.0606 0.088 Uiso 1 1 calc R . .
C79 C 0.5567(5) -0.0936(4) 0.1684(2) 0.0402(13) Uani 1 1 d . . .
H79A H 0.6227 -0.1271 0.1549 0.048 Uiso 1 1 calc R . .
C80 C 0.5472(4) -0.0796(4) 0.2262(2) 0.0373(12) Uani 1 1 d . . .
H80A H 0.6069 -0.1041 0.2507 0.045 Uiso 1 1 calc R . .
C81 C 0.4745(4) 0.3096(3) 0.35774(19) 0.0295(11) Uani 1 1 d . . .
C82 C 0.5111(4) 0.3145(3) 0.41788(19) 0.0292(11) Uani 1 1 d . . .
C83 C 0.4550(4) 0.3902(3) 0.4485(2) 0.0326(12) Uani 1 1 d . . .
C84 C 0.4962(5) 0.3929(4) 0.5033(2) 0.0396(13) Uani 1 1 d . . .
H84A H 0.4588 0.4406 0.5249 0.047 Uiso 1 1 calc R . .
C85 C 0.5887(5) 0.3279(4) 0.5255(2) 0.0438(14) Uani 1 1 d . . .
H85A H 0.6155 0.3337 0.5609 0.053 Uiso 1 1 calc R . .
C86 C 0.6436(5) 0.2529(4) 0.4960(2) 0.0424(14) Uani 1 1 d . . .
H86A H 0.7064 0.2081 0.5117 0.051 Uiso 1 1 calc R . .
C87 C 0.6037(4) 0.2449(3) 0.4421(2) 0.0334(12) Uani 1 1 d . . .
C88 C 0.3600(4) 0.4712(4) 0.4256(2) 0.0362(12) Uani 1 1 d . . .
C89 C 0.3588(4) 0.5182(3) 0.3718(2) 0.0335(12) Uani 1 1 d . . .
H89A H 0.4152 0.4950 0.3479 0.040 Uiso 1 1 calc R . .
C90 C 0.2747(4) 0.5994(4) 0.3531(2) 0.0421(13) Uani 1 1 d . . .
H90A H 0.2766 0.6297 0.3170 0.050 Uiso 1 1 calc R . .
C91 C 0.1881(5) 0.6362(5) 0.3869(3) 0.0563(18) Uani 1 1 d . . .
C92 C 0.0969(6) 0.7262(6) 0.3666(4) 0.091(3) Uani 1 1 d . . .
H92A H 0.0447 0.7407 0.3956 0.137 Uiso 1 1 calc R . .
H92B H 0.0650 0.7190 0.3317 0.137 Uiso 1 1 calc R . .
H92C H 0.1236 0.7756 0.3598 0.137 Uiso 1 1 calc R . .
C93 C 0.1894(5) 0.5876(5) 0.4402(3) 0.0615(19) Uani 1 1 d . . .
H93A H 0.1323 0.6099 0.4638 0.074 Uiso 1 1 calc R . .
C94 C 0.2733(5) 0.5072(5) 0.4592(3) 0.0501(16) Uani 1 1 d . . .
H94A H 0.2714 0.4767 0.4952 0.060 Uiso 1 1 calc R . .
C95 C 0.6586(4) 0.1550(3) 0.4178(2) 0.0326(11) Uani 1 1 d . . .
C96 C 0.7675(5) 0.1205(4) 0.4096(3) 0.0453(14) Uani 1 1 d . . .
H96A H 0.8076 0.1565 0.4158 0.054 Uiso 1 1 calc R . .
C97 C 0.8168(5) 0.0322(4) 0.3920(3) 0.0479(15) Uani 1 1 d . . .
H97A H 0.8896 0.0103 0.3868 0.057 Uiso 1 1 calc R . .
C98 C 0.7604(4) -0.0234(4) 0.3820(2) 0.0406(13) Uani 1 1 d . . .
C99 C 0.8163(5) -0.1183(4) 0.3638(3) 0.0587(18) Uani 1 1 d . . .
H99A H 0.8906 -0.1295 0.3608 0.088 Uiso 1 1 calc R . .
H99B H 0.7874 -0.1222 0.3271 0.088 Uiso 1 1 calc R . .
H99C H 0.8066 -0.1639 0.3917 0.088 Uiso 1 1 calc R . .
C100 C 0.6523(4) 0.0116(3) 0.3897(2) 0.0343(12) Uani 1 1 d . . .
H10C H 0.6124 -0.0246 0.3835 0.041 Uiso 1 1 calc R . .
C101 C 0.6024(4) 0.0991(3) 0.4064(2) 0.0307(11) Uani 1 1 d . . .
H10D H 0.5292 0.1213 0.4101 0.037 Uiso 1 1 calc R . .
S1 S 0.80017(12) -0.11092(10) 0.05672(7) 0.0468(4) Uani 1 1 d . . .
F1 F 0.8618(5) -0.0250(5) -0.0288(3) 0.150(3) Uani 1 1 d . . .
F2 F 0.9258(4) -0.0165(4) 0.0504(3) 0.120(2) Uani 1 1 d . . .
F3 F 0.9851(3) -0.1409(3) 0.0105(2) 0.0923(15) Uani 1 1 d . . .
O7 O 0.8541(4) -0.1578(4) 0.1098(2) 0.0757(15) Uani 1 1 d . . .
O8 O 0.7814(5) -0.1696(5) 0.0189(3) 0.123(3) Uani 1 1 d . . .
O9 O 0.7151(4) -0.0265(3) 0.0623(2) 0.0724(14) Uani 1 1 d . . .
C102 C 0.8985(6) -0.0715(5) 0.0202(3) 0.068(2) Uani 1 1 d . . .
C1S C 0.1155(6) 0.0566(6) 0.4722(3) 0.075(2) Uani 1 1 d . . .
Cl1 Cl 0.00056(18) 0.13143(16) 0.50127(10) 0.0912(7) Uani 1 1 d . . .
Cl2 Cl 0.0913(2) 0.0458(2) 0.39921(10) 0.1045(8) Uani 1 1 d . . .
Cl3 Cl 0.6483(3) -0.4663(3) 0.09879(14) 0.1385(11) Uani 1 1 d . . .
C2S C 0.678(2) -0.3788(15) 0.1348(8) 0.111(10) Uani 0.50 1 d P A 1
Cl4 Cl 0.8358(6) -0.4102(5) 0.1002(3) 0.147(3) Uani 0.50 1 d P A 1
C2SA C 0.6278(16) -0.3555(18) 0.1114(19) 0.165(17) Uani 0.50 1 d P A 2
Cl4A Cl 0.7393(6) -0.3330(4) 0.0980(2) 0.1179(19) Uani 0.50 1 d P A 2

loop_
_atom_site_aniso_label
_atom_site_aniso_U_11
_atom_site_aniso_U_22
_atom_site_aniso_U_33
_atom_site_aniso_U_23
_atom_site_aniso_U_13
_atom_site_aniso_U_12
Fe1 0.0262(4) 0.0137(3) 0.0217(3) 0.0009(2) 0.0003(3) -0.0039(3)
Fe2 0.0279(4) 0.0125(3) 0.0203(3) -0.0006(2) 0.0022(3) -0.0036(3)
O1 0.0343(18) 0.0150(16) 0.0284(17) -0.0011(13) 0.0027(15) -0.0073(14)
O2 0.0322(18) 0.0135(16) 0.0291(17) -0.0004(13) 0.0026(14) -0.0055(14)
O3 0.0349(18) 0.0182(17) 0.0260(17) 0.0031(13) -0.0026(14) -0.0074(15)
O4 0.0353(19) 0.0169(16) 0.0225(16) 0.0021(13) -0.0004(14) -0.0085(14)
O5 0.045(2) 0.0249(19) 0.0301(18) -0.0008(14) -0.0045(16) -0.0142(17)
O6 0.052(2) 0.0254(19) 0.0204(17) 0.0006(14) 0.0009(16) -0.0164(17)
N1 0.028(2) 0.0124(19) 0.0223(19) -0.0013(15) 0.0029(16) -0.0045(16)
N2 0.028(2) 0.0111(18) 0.0236(19) 0.0010(15) 0.0029(16) -0.0043(16)
N3 0.034(2) 0.020(2) 0.0199(19) -0.0043(15) 0.0019(17) -0.0088(17)
N4 0.025(2) 0.019(2) 0.025(2) 0.0007(16) 0.0016(16) -0.0042(16)
C1 0.029(2) 0.012(2) 0.024(2) 0.0027(18) 0.002(2) -0.0044(19)
C2 0.029(3) 0.023(3) 0.029(3) -0.002(2) -0.002(2) -0.005(2)
C3 0.041(3) 0.024(3) 0.024(2) -0.005(2) 0.000(2) -0.010(2)
C4 0.033(3) 0.015(2) 0.020(2) 0.0006(18) 0.000(2) -0.002(2)
C5 0.031(3) 0.012(2) 0.023(2) -0.0004(18) 0.006(2) -0.0059(19)
C6 0.040(3) 0.026(3) 0.024(2) -0.009(2) 0.001(2) -0.007(2)
C7 0.040(3) 0.021(3) 0.027(2) -0.009(2) 0.010(2) -0.005(2)
C8 0.030(2) 0.009(2) 0.024(2) 0.0007(17) 0.0048(19) -0.0040(19)
C9 0.029(2) 0.016(2) 0.026(2) -0.0011(19) -0.001(2) -0.003(2)
C10 0.036(3) 0.023(3) 0.035(3) -0.006(2) 0.001(2) -0.007(2)
C11 0.038(3) 0.019(3) 0.036(3) -0.011(2) 0.006(2) -0.009(2)
C12 0.050(3) 0.022(3) 0.046(3) -0.006(2) 0.011(3) -0.007(2)
C13 0.057(4) 0.021(3) 0.070(4) 0.002(3) 0.002(3) 0.000(3)
C14 0.034(3) 0.029(3) 0.109(6) -0.011(4) 0.004(4) 0.007(3)
C15 0.042(3) 0.036(4) 0.089(5) -0.005(3) 0.027(3) -0.007(3)
C16 0.052(3) 0.030(3) 0.046(3) -0.010(3) 0.018(3) -0.010(3)
C17 0.034(3) 0.023(3) 0.031(3) -0.001(2) 0.004(2) -0.007(2)
C18 0.030(3) 0.026(3) 0.031(3) 0.002(2) 0.003(2) -0.011(2)
C19 0.040(3) 0.023(3) 0.045(3) -0.002(2) -0.003(2) -0.013(2)
C20 0.054(4) 0.034(3) 0.058(4) -0.013(3) 0.004(3) -0.019(3)
C21 0.061(4) 0.051(4) 0.044(3) -0.008(3) 0.003(3) -0.032(3)
C22 0.042(3) 0.065(4) 0.040(3) 0.004(3) -0.004(3) -0.028(3)
C23 0.030(3) 0.037(3) 0.043(3) -0.002(2) 0.008(2) -0.010(2)
C24 0.033(3) 0.014(2) 0.026(2) -0.0015(18) 0.004(2) -0.004(2)
C25 0.029(3) 0.024(3) 0.029(3) 0.001(2) -0.003(2) -0.003(2)
C26 0.030(3) 0.032(3) 0.030(3) 0.002(2) -0.002(2) -0.001(2)
C27 0.036(3) 0.030(3) 0.063(4) -0.007(3) -0.011(3) 0.004(2)
C28 0.053(4) 0.046(4) 0.075(5) -0.021(4) -0.010(4) 0.016(3)
C29 0.040(4) 0.058(4) 0.066(4) -0.012(4) 0.005(3) 0.012(3)
C30 0.035(3) 0.055(4) 0.072(4) 0.010(3) -0.005(3) -0.007(3)
C31 0.039(3) 0.033(3) 0.053(4) -0.003(3) -0.007(3) -0.001(3)
C32 0.032(3) 0.021(3) 0.037(3) 0.001(2) 0.005(2) -0.011(2)
C33 0.039(3) 0.022(3) 0.031(3) 0.001(2) 0.008(2) -0.014(2)
C34 0.053(3) 0.027(3) 0.033(3) 0.001(2) 0.013(3) -0.012(3)
C35 0.067(4) 0.040(3) 0.039(3) 0.009(3) 0.007(3) -0.014(3)
C36 0.094(5) 0.061(4) 0.026(3) 0.002(3) 0.012(3) -0.038(4)
C37 0.092(5) 0.056(4) 0.033(3) -0.015(3) 0.030(3) -0.032(4)
C38 0.050(3) 0.036(3) 0.043(3) -0.007(3) 0.018(3) -0.015(3)
C39 0.030(3) 0.014(2) 0.019(2) 0.0006(17) -0.0030(19) -0.005(2)
C40 0.031(2) 0.019(2) 0.026(2) -0.0032(19) 0.005(2) -0.008(2)
C41 0.035(3) 0.014(2) 0.034(3) 0.0008(19) 0.006(2) -0.008(2)
C42 0.050(3) 0.021(3) 0.051(3) 0.002(2) -0.002(3) -0.007(3)
C43 0.060(4) 0.017(3) 0.066(4) -0.005(3) -0.003(3) -0.016(3)
C44 0.047(3) 0.024(3) 0.056(3) -0.007(2) -0.007(3) -0.016(3)
C45 0.038(3) 0.021(3) 0.037(3) -0.004(2) 0.002(2) -0.012(2)
C46 0.035(3) 0.025(3) 0.038(3) -0.005(2) 0.002(2) -0.015(2)
C47 0.038(3) 0.026(3) 0.037(3) -0.002(2) 0.001(2) -0.010(2)
C48 0.039(3) 0.027(3) 0.061(4) 0.003(3) 0.006(3) -0.012(2)
C49 0.044(3) 0.048(4) 0.046(3) 0.013(3) -0.010(3) -0.025(3)
C50 0.065(5) 0.070(5) 0.082(5) 0.034(4) -0.029(4) -0.032(4)
C51 0.048(4) 0.070(4) 0.035(3) 0.001(3) -0.008(3) -0.024(3)
C52 0.045(3) 0.049(4) 0.040(3) -0.010(3) 0.004(3) -0.019(3)
C53 0.039(3) 0.018(2) 0.027(2) 0.0071(19) 0.000(2) -0.009(2)
C54 0.045(3) 0.023(3) 0.041(3) 0.005(2) -0.002(3) -0.010(2)
C55 0.047(3) 0.034(3) 0.060(4) 0.017(3) -0.011(3) -0.008(3)
C56 0.061(4) 0.046(4) 0.039(3) 0.017(3) -0.017(3) -0.031(3)
C57 0.096(6) 0.082(6) 0.058(4) 0.024(4) -0.039(4) -0.050(5)
C58 0.064(4) 0.036(3) 0.027(3) 0.003(2) -0.002(3) -0.027(3)
C59 0.044(3) 0.023(3) 0.031(3) 0.004(2) -0.001(2) -0.013(2)
C60 0.035(3) 0.015(2) 0.015(2) 0.0024(17) -0.0029(19) -0.011(2)
C61 0.029(2) 0.018(2) 0.026(2) 0.0064(19) -0.004(2) -0.007(2)
C62 0.038(3) 0.021(3) 0.035(3) 0.002(2) 0.001(2) -0.016(2)
C63 0.050(3) 0.017(3) 0.048(3) 0.004(2) -0.001(3) -0.011(2)
C64 0.057(4) 0.027(3) 0.043(3) 0.015(2) -0.003(3) -0.015(3)
C65 0.042(3) 0.037(3) 0.030(3) 0.012(2) 0.000(2) -0.014(3)
C66 0.028(3) 0.023(3) 0.032(3) 0.007(2) -0.002(2) -0.007(2)
C67 0.037(3) 0.032(3) 0.025(2) 0.005(2) 0.008(2) -0.015(2)
C68 0.039(3) 0.044(3) 0.033(3) -0.002(2) 0.005(2) -0.008(3)
C69 0.056(4) 0.060(4) 0.034(3) -0.013(3) 0.014(3) -0.019(3)
C70 0.049(4) 0.042(3) 0.047(3) -0.005(3) 0.022(3) -0.014(3)
C71 0.072(5) 0.057(4) 0.067(5) -0.019(4) 0.027(4) -0.019(4)
C72 0.038(3) 0.033(3) 0.047(3) 0.010(3) 0.005(3) 0.002(2)
C73 0.045(3) 0.038(3) 0.031(3) 0.005(2) 0.004(2) -0.010(3)
C74 0.044(3) 0.012(2) 0.035(3) -0.001(2) 0.004(2) -0.012(2)
C75 0.043(3) 0.024(3) 0.040(3) -0.005(2) 0.002(3) -0.002(2)
C76 0.051(3) 0.038(3) 0.035(3) -0.001(2) -0.007(3) -0.007(3)
C77 0.058(4) 0.027(3) 0.038(3) -0.004(2) 0.010(3) -0.018(3)
C78 0.086(5) 0.060(4) 0.038(3) -0.018(3) 0.014(3) -0.033(4)
C79 0.049(3) 0.024(3) 0.045(3) -0.007(2) 0.011(3) -0.009(2)
C80 0.040(3) 0.025(3) 0.045(3) 0.002(2) -0.006(3) -0.011(2)
C81 0.055(3) 0.013(2) 0.020(2) 0.0048(18) -0.001(2) -0.015(2)
C82 0.047(3) 0.024(3) 0.020(2) 0.0005(19) 0.003(2) -0.019(2)
C83 0.055(3) 0.026(3) 0.022(2) 0.000(2) 0.001(2) -0.020(2)
C84 0.070(4) 0.035(3) 0.020(2) -0.003(2) 0.004(3) -0.026(3)
C85 0.079(4) 0.039(3) 0.020(3) 0.004(2) -0.011(3) -0.032(3)
C86 0.060(4) 0.035(3) 0.036(3) 0.004(2) -0.014(3) -0.024(3)
C87 0.049(3) 0.028(3) 0.026(3) 0.006(2) -0.002(2) -0.021(2)
C88 0.047(3) 0.035(3) 0.033(3) -0.013(2) 0.008(2) -0.020(3)
C89 0.041(3) 0.024(3) 0.034(3) -0.009(2) 0.001(2) -0.009(2)
C90 0.051(3) 0.035(3) 0.039(3) -0.010(2) -0.003(3) -0.012(3)
C91 0.045(4) 0.053(4) 0.065(4) -0.031(4) -0.004(3) -0.005(3)
C92 0.066(5) 0.068(5) 0.115(7) -0.042(5) -0.018(5) 0.015(4)
C93 0.045(4) 0.068(5) 0.071(5) -0.037(4) 0.018(3) -0.013(3)
C94 0.056(4) 0.062(4) 0.040(3) -0.018(3) 0.018(3) -0.028(3)
C95 0.044(3) 0.025(3) 0.027(3) 0.007(2) -0.007(2) -0.013(2)
C96 0.041(3) 0.042(3) 0.054(4) 0.007(3) -0.012(3) -0.020(3)
C97 0.033(3) 0.041(4) 0.055(4) 0.014(3) -0.008(3) 0.000(3)
C98 0.041(3) 0.032(3) 0.040(3) 0.004(2) -0.006(3) -0.005(3)
C99 0.055(4) 0.035(4) 0.064(4) 0.002(3) 0.001(3) 0.007(3)
C100 0.043(3) 0.022(3) 0.034(3) 0.001(2) -0.002(2) -0.008(2)
C101 0.034(3) 0.026(3) 0.028(3) 0.006(2) -0.004(2) -0.009(2)
S1 0.0437(8) 0.0371(8) 0.0561(9) -0.0202(7) -0.0010(7) -0.0065(7)
F1 0.120(5) 0.159(6) 0.108(5) 0.066(4) 0.029(4) 0.003(4)
F2 0.111(4) 0.098(4) 0.179(6) -0.047(4) 0.059(4) -0.064(4)
F3 0.070(3) 0.075(3) 0.103(3) 0.002(3) 0.037(3) 0.006(2)
O7 0.077(3) 0.085(4) 0.058(3) 0.016(3) -0.001(3) -0.027(3)
O8 0.096(5) 0.123(6) 0.161(6) -0.099(5) -0.009(4) -0.032(4)
O9 0.053(3) 0.048(3) 0.099(4) -0.012(3) 0.016(3) 0.004(2)
C102 0.065(5) 0.061(5) 0.054(4) 0.000(4) 0.015(4) 0.005(4)
C1S 0.070(5) 0.094(6) 0.056(4) 0.022(4) -0.004(4) -0.030(4)
Cl1 0.0785(14) 0.0872(16) 0.0920(15) 0.0237(12) -0.0175(12) -0.0194(12)
Cl2 0.1067(18) 0.146(2) 0.0840(15) -0.0014(15) -0.0046(13) -0.0758(18)
Cl3 0.149(3) 0.151(3) 0.111(2) 0.003(2) -0.0107(19) -0.053(2)
C2S 0.18(3) 0.050(12) 0.061(11) 0.005(9) 0.018(14) -0.001(15)
Cl4 0.129(5) 0.128(5) 0.159(6) 0.049(5) -0.004(4) -0.034(4)
C2SA 0.044(11) 0.070(17) 0.38(5) 0.00(2) 0.033(19) -0.027(11)
Cl4A 0.166(6) 0.120(5) 0.100(4) -0.027(3) 0.025(4) -0.086(5)

loop_
_atom_type_symbol
_atom_type_description
_atom_type_scat_dispersion_real
_atom_type_scat_dispersion_imag
_atom_type_scat_source
C C 0.0033 0.0016 'International Tables Vol C Tables 4.2.6.8 and 6.1.1.4'
H H 0.0000 0.0000 'International Tables Vol C Tables 4.2.6.8 and 6.1.1.4'
N N 0.0061 0.0033 'International Tables Vol C Tables 4.2.6.8 and 6.1.1.4'
O O 0.0106 0.0060 'International Tables Vol C Tables 4.2.6.8 and 6.1.1.4'
F F 0.0171 0.0103 'International Tables Vol C Tables 4.2.6.8 and 6.1.1.4'
S S 0.1246 0.1234 'International Tables Vol C Tables 4.2.6.8 and 6.1.1.4'
Fe Fe 0.3463 0.8444 'International Tables Vol C Tables 4.2.6.8 and 6.1.1.4'
Cl Cl 0.1484 0.1585 'International Tables Vol C Tables 4.2.6.8 and 6.1.1.4'

loop_
_geom_angle_atom_site_label_1
_geom_angle_atom_site_label_2
_geom_angle_atom_site_label_3
_geom_angle
_geom_angle_site_symmetry_1
_geom_angle_site_symmetry_3
_geom_angle_publ_flag
O3 Fe1 O5 86.72(13) . . ?
O3 Fe1 O1 164.93(13) . . ?
O5 Fe1 O1 88.83(13) . . ?
O3 Fe1 N3 100.81(14) . . ?
O5 Fe1 N3 124.36(14) . . ?
O1 Fe1 N3 93.59(13) . . ?
O3 Fe1 N1 91.01(13) . . ?
O5 Fe1 N1 157.98(14) . . ?
O1 Fe1 N1 87.73(13) . . ?
N3 Fe1 N1 77.58(13) . . ?
O3 Fe1 Fe2 84.81(9) . . ?
O5 Fe1 Fe2 77.76(10) . . ?
O1 Fe1 Fe2 80.17(9) . . ?
N3 Fe1 Fe2 157.16(10) . . ?
N1 Fe1 Fe2 80.21(10) . . ?
O6 Fe2 O2 87.59(13) . . ?
O6 Fe2 O4 86.51(12) . . ?
O2 Fe2 O4 158.26(12) . . ?
O6 Fe2 N2 166.21(14) . . ?
O2 Fe2 N2 95.28(13) . . ?
O4 Fe2 N2 85.89(13) . . ?
O6 Fe2 N4 113.67(15) . . ?
O2 Fe2 N4 104.26(13) . . ?
O4 Fe2 N4 97.27(13) . . ?
N2 Fe2 N4 78.75(14) . . ?
O6 Fe2 Fe1 83.73(10) . . ?
O2 Fe2 Fe1 81.69(9) . . ?
O4 Fe2 Fe1 76.88(9) . . ?
N2 Fe2 Fe1 83.35(10) . . ?
N4 Fe2 Fe1 161.54(11) . . ?
C39 O1 Fe1 126.6(3) . . ?
C39 O2 Fe2 123.5(3) . . ?
C60 O3 Fe1 119.9(3) . . ?
C60 O4 Fe2 128.4(3) . . ?
C81 O5 Fe1 128.0(3) . . ?
C81 O6 Fe2 121.8(3) . . ?
C1 N1 C5 118.6(4) . . ?
C1 N1 Fe1 113.8(3) . . ?
C5 N1 Fe1 126.4(3) . . ?
C8 N2 C5 117.7(4) . . ?
C8 N2 Fe2 114.5(3) . . ?
C5 N2 Fe2 127.5(3) . . ?
C9 N3 C17 112.0(4) . . ?
C9 N3 C10 110.9(3) . . ?
C17 N3 C10 109.0(3) . . ?
C9 N3 Fe1 105.6(3) . . ?
C17 N3 Fe1 115.8(3) . . ?
C10 N3 Fe1 103.2(3) . . ?
C24 N4 C25 112.4(4) . . ?
C24 N4 C32 112.7(3) . . ?
C25 N4 C32 108.6(4) . . ?
C24 N4 Fe2 105.7(3) . . ?
C25 N4 Fe2 101.7(3) . . ?
C32 N4 Fe2 115.3(3) . . ?
N1 C1 C2 123.4(4) . . ?
N1 C1 C9 115.5(4) . . ?
C2 C1 C9 121.0(4) . . ?
C3 C2 C1 118.8(4) . . ?
C2 C3 C4 119.4(4) . . ?
C5 C4 C3 118.7(4) . . ?
C5 C4 C6 117.1(4) . . ?
C3 C4 C6 124.2(4) . . ?
N2 C5 N1 115.7(4) . . ?
N2 C5 C4 123.4(4) . . ?
N1 C5 C4 120.9(4) . . ?
C7 C6 C4 119.4(4) . . ?
C6 C7 C8 119.9(4) . . ?
N2 C8 C7 122.5(4) . . ?
N2 C8 C24 115.5(4) . . ?
C7 C8 C24 121.9(4) . . ?
N3 C9 C1 109.5(3) . . ?
C11 C10 N3 115.5(4) . . ?
C16 C11 C12 117.7(5) . . ?
C16 C11 C10 121.3(5) . . ?
C12 C11 C10 121.0(5) . . ?
C13 C12 C11 122.0(5) . . ?
C14 C13 C12 118.8(6) . . ?
C13 C14 C15 120.3(6) . . ?
C16 C15 C14 120.5(6) . . ?
C15 C16 C11 120.6(6) . . ?
C18 C17 N3 116.4(4) . . ?
C19 C18 C23 118.7(5) . . ?
C19 C18 C17 122.0(5) . . ?
C23 C18 C17 119.2(4) . . ?
C18 C19 C20 120.2(5) . . ?
C21 C20 C19 120.4(6) . . ?
C20 C21 C22 120.5(6) . . ?
C21 C22 C23 119.1(6) . . ?
C18 C23 C22 121.0(5) . . ?
N4 C24 C8 110.8(3) . . ?
N4 C25 C26 118.0(4) . . ?
C31 C26 C27 117.0(5) . . ?
C31 C26 C25 120.5(5) . . ?
C27 C26 C25 122.5(5) . . ?
C28 C27 C26 121.5(6) . . ?
C27 C28 C29 119.7(6) . . ?
C30 C29 C28 119.4(6) . . ?
C29 C30 C31 120.5(6) . . ?
C30 C31 C26 121.9(6) . . ?
N4 C32 C33 115.0(4) . . ?
C34 C33 C38 118.3(5) . . ?
C34 C33 C32 122.4(4) . . ?
C38 C33 C32 119.3(5) . . ?
C33 C34 C35 121.0(5) . . ?
C36 C35 C34 120.1(6) . . ?
C37 C36 C35 119.8(6) . . ?
C36 C37 C38 120.5(5) . . ?
C37 C38 C33 120.2(6) . . ?
O1 C39 O2 124.8(4) . . ?
O1 C39 C40 115.2(4) . . ?
O2 C39 C40 120.0(4) . . ?
C41 C40 C45 119.9(4) . . ?
C41 C40 C39 119.5(4) . . ?
C45 C40 C39 120.1(4) . . ?
C42 C41 C40 119.1(5) . . ?
C42 C41 C53 117.8(4) . . ?
C40 C41 C53 123.1(4) . . ?
C43 C42 C41 121.5(5) . . ?
C44 C43 C42 119.6(5) . . ?
C43 C44 C45 121.9(5) . . ?
C44 C45 C40 117.8(5) . . ?
C44 C45 C46 117.0(5) . . ?
C40 C45 C46 125.2(4) . . ?
C52 C46 C47 117.6(5) . . ?
C52 C46 C45 120.5(5) . . ?
C47 C46 C45 121.7(5) . . ?
C48 C47 C46 121.2(5) . . ?
C47 C48 C49 120.8(5) . . ?
C51 C49 C48 118.0(5) . . ?
C51 C49 C50 121.7(6) . . ?
C48 C49 C50 120.4(6) . . ?
C49 C51 C52 121.4(6) . . ?
C51 C52 C46 121.0(5) . . ?
C54 C53 C59 117.9(5) . . ?
C54 C53 C41 120.6(4) . . ?
C59 C53 C41 121.2(4) . . ?
C53 C54 C55 121.3(5) . . ?
C56 C55 C54 120.3(5) . . ?
C58 C56 C55 118.8(5) . . ?
C58 C56 C57 121.4(6) . . ?
C55 C56 C57 119.7(6) . . ?
C56 C58 C59 121.1(5) . . ?
C58 C59 C53 120.6(5) . . ?
O4 C60 O3 124.9(4) . . ?
O4 C60 C61 115.6(4) . . ?
O3 C60 C61 119.4(4) . . ?
C66 C61 C62 119.6(4) . . ?
C66 C61 C60 121.5(4) . . ?
C62 C61 C60 118.2(4) . . ?
C63 C62 C61 119.6(5) . . ?
C63 C62 C74 118.1(4) . . ?
C61 C62 C74 122.2(4) . . ?
C64 C63 C62 120.9(5) . . ?
C63 C64 C65 119.5(5) . . ?
C64 C65 C66 121.8(5) . . ?
C65 C66 C61 118.5(5) . . ?
C65 C66 C67 117.1(4) . . ?
C61 C66 C67 124.4(4) . . ?
C73 C67 C68 118.3(5) . . ?
C73 C67 C66 122.0(5) . . ?
C68 C67 C66 119.1(5) . . ?
C67 C68 C69 119.7(5) . . ?
C70 C69 C68 122.4(6) . . ?
C69 C70 C72 117.1(5) . . ?
C69 C70 C71 121.7(6) . . ?
C72 C70 C71 121.2(6) . . ?
C70 C72 C73 121.7(5) . . ?
C67 C73 C72 120.8(5) . . ?
C80 C74 C75 118.6(5) . . ?
C80 C74 C62 121.5(5) . . ?
C75 C74 C62 119.6(4) . . ?
C74 C75 C76 119.8(5) . . ?
C77 C76 C75 121.5(5) . . ?
C76 C77 C79 118.0(5) . . ?
C76 C77 C78 120.2(6) . . ?
C79 C77 C78 121.8(5) . . ?
C77 C79 C80 121.1(5) . . ?
C74 C80 C79 121.0(5) . . ?
O6 C81 O5 125.0(4) . . ?
O6 C81 C82 116.0(5) . . ?
O5 C81 C82 119.0(4) . . ?
C87 C82 C83 120.2(5) . . ?
C87 C82 C81 119.3(4) . . ?
C83 C82 C81 120.5(4) . . ?
C84 C83 C82 117.6(5) . . ?
C84 C83 C88 117.3(4) . . ?
C82 C83 C88 124.9(4) . . ?
C85 C84 C83 122.0(5) . . ?
C84 C85 C86 120.6(5) . . ?
C85 C86 C87 119.6(5) . . ?
C82 C87 C86 119.8(5) . . ?
C82 C87 C95 124.2(4) . . ?
C86 C87 C95 115.7(5) . . ?
C94 C88 C89 117.4(5) . . ?
C94 C88 C83 121.0(5) . . ?
C89 C88 C83 121.4(4) . . ?
C88 C89 C90 121.2(5) . . ?
C91 C90 C89 121.5(6) . . ?
C90 C91 C93 116.7(6) . . ?
C90 C91 C92 121.4(7) . . ?
C93 C91 C92 121.9(6) . . ?
C94 C93 C91 121.9(6) . . ?
C93 C94 C88 121.2(6) . . ?
C101 C95 C96 117.2(5) . . ?
C101 C95 C87 120.1(5) . . ?
C96 C95 C87 122.5(5) . . ?
C95 C96 C97 120.4(5) . . ?
C98 C97 C96 121.8(5) . . ?
C97 C98 C100 117.5(5) . . ?
C97 C98 C99 120.2(5) . . ?
C100 C98 C99 122.2(6) . . ?
C101 C100 C98 121.4(5) . . ?
C100 C101 C95 121.7(5) . . ?
O9 S1 O8 116.2(4) . . ?
O9 S1 O7 114.3(3) . . ?
O8 S1 O7 114.6(4) . . ?
O9 S1 C102 102.5(3) . . ?
O8 S1 C102 103.7(4) . . ?
O7 S1 C102 103.0(3) . . ?
F1 C102 F2 106.5(8) . . ?
F1 C102 F3 107.0(6) . . ?
F2 C102 F3 107.9(7) . . ?
F1 C102 S1 111.5(6) . . ?
F2 C102 S1 111.4(5) . . ?
F3 C102 S1 112.2(6) . . ?
Cl1 C1S Cl2 110.6(4) . . ?
C2SA Cl3 C2S 26.7(12) . . ?
Cl3 C2S Cl4 95.0(9) . . ?
Cl4A C2SA Cl3 109.5(14) . . ?

loop_
_geom_bond_atom_site_label_1
_geom_bond_atom_site_label_2
_geom_bond_distance
_geom_bond_site_symmetry_2
_geom_bond_publ_flag
Fe1 O3 2.035(3) . ?
Fe1 O5 2.066(3) . ?
Fe1 O1 2.072(3) . ?
Fe1 N3 2.197(4) . ?
Fe1 N1 2.205(4) . ?
Fe1 Fe2 2.8537(13) . ?
Fe2 O6 2.038(3) . ?
Fe2 O2 2.068(3) . ?
Fe2 O4 2.110(3) . ?
Fe2 N2 2.138(4) . ?
Fe2 N4 2.182(4) . ?
O1 C39 1.257(5) . ?
O2 C39 1.262(5) . ?
O3 C60 1.267(5) . ?
O4 C60 1.256(5) . ?
O5 C81 1.265(6) . ?
O6 C81 1.260(6) . ?
N1 C1 1.318(6) . ?
N1 C5 1.392(5) . ?
N2 C8 1.346(5) . ?
N2 C5 1.355(6) . ?
N3 C9 1.499(6) . ?
N3 C17 1.517(6) . ?
N3 C10 1.519(6) . ?
N4 C24 1.490(6) . ?
N4 C25 1.504(6) . ?
N4 C32 1.507(6) . ?
C1 C2 1.414(6) . ?
C1 C9 1.510(6) . ?
C2 C3 1.370(6) . ?
C3 C4 1.415(7) . ?
C4 C5 1.406(6) . ?
C4 C6 1.425(6) . ?
C6 C7 1.355(7) . ?
C7 C8 1.405(6) . ?
C8 C24 1.504(6) . ?
C10 C11 1.517(7) . ?
C11 C16 1.386(7) . ?
C11 C12 1.387(7) . ?
C12 C13 1.387(8) . ?
C13 C14 1.371(9) . ?
C14 C15 1.377(10) . ?
C15 C16 1.376(8) . ?
C17 C18 1.508(7) . ?
C18 C19 1.392(7) . ?
C18 C23 1.394(7) . ?
C19 C20 1.395(8) . ?
C20 C21 1.377(9) . ?
C21 C22 1.384(8) . ?
C22 C23 1.402(8) . ?
C25 C26 1.516(6) . ?
C26 C31 1.382(8) . ?
C26 C27 1.398(8) . ?
C27 C28 1.384(8) . ?
C28 C29 1.388(10) . ?
C29 C30 1.369(10) . ?
C30 C31 1.380(8) . ?
C32 C33 1.516(7) . ?
C33 C34 1.375(7) . ?
C33 C38 1.405(7) . ?
C34 C35 1.392(8) . ?
C35 C36 1.378(8) . ?
C36 C37 1.367(9) . ?
C37 C38 1.390(9) . ?
C39 C40 1.522(6) . ?
C40 C41 1.405(7) . ?
C40 C45 1.418(7) . ?
C41 C42 1.386(7) . ?
C41 C53 1.492(7) . ?
C42 C43 1.372(8) . ?
C43 C44 1.368(8) . ?
C44 C45 1.399(7) . ?
C45 C46 1.496(7) . ?
C46 C52 1.389(7) . ?
C46 C47 1.389(7) . ?
C47 C48 1.387(8) . ?
C48 C49 1.390(8) . ?
C49 C51 1.378(9) . ?
C49 C50 1.511(8) . ?
C51 C52 1.384(8) . ?
C53 C54 1.381(7) . ?
C53 C59 1.404(7) . ?
C54 C55 1.390(8) . ?
C55 C56 1.388(9) . ?
C56 C58 1.379(8) . ?
C56 C57 1.537(8) . ?
C58 C59 1.380(7) . ?
C60 C61 1.523(6) . ?
C61 C66 1.409(7) . ?
C61 C62 1.409(6) . ?
C62 C63 1.393(7) . ?
C62 C74 1.495(7) . ?
C63 C64 1.372(8) . ?
C64 C65 1.381(8) . ?
C65 C66 1.392(7) . ?
C66 C67 1.515(7) . ?
C67 C73 1.378(7) . ?
C67 C68 1.398(7) . ?
C68 C69 1.402(8) . ?
C69 C70 1.376(9) . ?
C70 C72 1.385(8) . ?
C70 C71 1.499(8) . ?
C72 C73 1.400(7) . ?
C74 C80 1.389(7) . ?
C74 C75 1.398(7) . ?
C75 C76 1.400(7) . ?
C76 C77 1.387(8) . ?
C77 C79 1.387(8) . ?
C77 C78 1.516(7) . ?
C79 C80 1.390(7) . ?
C81 C82 1.512(6) . ?
C82 C87 1.402(7) . ?
C82 C83 1.413(7) . ?
C83 C84 1.409(7) . ?
C83 C88 1.492(8) . ?
C84 C85 1.359(8) . ?
C85 C86 1.386(8) . ?
C86 C87 1.407(7) . ?
C87 C95 1.496(7) . ?
C88 C94 1.385(7) . ?
C88 C89 1.388(7) . ?
C89 C90 1.391(7) . ?
C90 C91 1.390(8) . ?
C91 C93 1.390(10) . ?
C91 C92 1.527(9) . ?
C93 C94 1.385(9) . ?
C95 C101 1.390(7) . ?
C95 C96 1.394(8) . ?
C96 C97 1.398(8) . ?
C97 C98 1.379(8) . ?
C98 C100 1.381(7) . ?
C98 C99 1.500(8) . ?
C100 C101 1.380(7) . ?
S1 O9 1.417(4) . ?
S1 O8 1.419(5) . ?
S1 O7 1.432(5) . ?
S1 C102 1.832(8) . ?
F1 C102 1.291(9) . ?
F2 C102 1.310(10) . ?
F3 C102 1.313(7) . ?
C1S Cl1 1.756(8) . ?
C1S Cl2 1.776(8) . ?
Cl3 C2SA 1.70(3) . ?
Cl3 C2S 1.83(3) . ?
C2S Cl4 2.18(3) . ?
C2SA Cl4A 1.69(2) . ?

loop_
_geom_torsion_atom_site_label_1
_geom_torsion_atom_site_label_2
_geom_torsion_atom_site_label_3
_geom_torsion_atom_site_label_4
_geom_torsion
_geom_torsion_site_symmetry_1
_geom_torsion_site_symmetry_2
_geom_torsion_site_symmetry_3
_geom_torsion_site_symmetry_4
_geom_torsion_publ_flag
O3 Fe1 Fe2 O6 -100.68(13) . . . . ?
O5 Fe1 Fe2 O6 -12.92(13) . . . . ?
O1 Fe1 Fe2 O6 78.02(13) . . . . ?
N3 Fe1 Fe2 O6 153.7(3) . . . . ?
N1 Fe1 Fe2 O6 167.40(13) . . . . ?
O3 Fe1 Fe2 O2 170.85(13) . . . . ?
O5 Fe1 Fe2 O2 -101.39(13) . . . . ?
O1 Fe1 Fe2 O2 -10.46(12) . . . . ?
N3 Fe1 Fe2 O2 65.2(3) . . . . ?
N1 Fe1 Fe2 O2 78.92(13) . . . . ?
O3 Fe1 Fe2 O4 -12.81(12) . . . . ?
O5 Fe1 Fe2 O4 74.95(13) . . . . ?
O1 Fe1 Fe2 O4 165.88(12) . . . . ?
N3 Fe1 Fe2 O4 -118.4(3) . . . . ?
N1 Fe1 Fe2 O4 -104.74(13) . . . . ?
O3 Fe1 Fe2 N2 74.50(13) . . . . ?
O5 Fe1 Fe2 N2 162.26(14) . . . . ?
O1 Fe1 Fe2 N2 -106.81(13) . . . . ?
N3 Fe1 Fe2 N2 -31.1(3) . . . . ?
N1 Fe1 Fe2 N2 -17.43(13) . . . . ?
O3 Fe1 Fe2 N4 60.5(3) . . . . ?
O5 Fe1 Fe2 N4 148.2(3) . . . . ?
O1 Fe1 Fe2 N4 -120.8(3) . . . . ?
N3 Fe1 Fe2 N4 -45.2(4) . . . . ?
N1 Fe1 Fe2 N4 -31.5(3) . . . . ?
O3 Fe1 O1 C39 13.2(7) . . . . ?
O5 Fe1 O1 C39 86.0(4) . . . . ?
N3 Fe1 O1 C39 -149.6(4) . . . . ?
N1 Fe1 O1 C39 -72.2(4) . . . . ?
Fe2 Fe1 O1 C39 8.2(3) . . . . ?
O6 Fe2 O2 C39 -65.6(4) . . . . ?
O4 Fe2 O2 C39 8.7(6) . . . . ?
N2 Fe2 O2 C39 100.8(4) . . . . ?
N4 Fe2 O2 C39 -179.5(3) . . . . ?
Fe1 Fe2 O2 C39 18.4(3) . . . . ?
O5 Fe1 O3 C60 -55.4(3) . . . . ?
O1 Fe1 O3 C60 17.6(7) . . . . ?
N3 Fe1 O3 C60 -179.8(3) . . . . ?
N1 Fe1 O3 C60 102.6(3) . . . . ?
Fe2 Fe1 O3 C60 22.6(3) . . . . ?
O6 Fe2 O4 C60 93.6(4) . . . . ?
O2 Fe2 O4 C60 19.1(6) . . . . ?
N2 Fe2 O4 C60 -74.9(4) . . . . ?
N4 Fe2 O4 C60 -153.0(3) . . . . ?
Fe1 Fe2 O4 C60 9.2(3) . . . . ?
O3 Fe1 O5 C81 101.7(4) . . . . ?
O1 Fe1 O5 C81 -63.9(4) . . . . ?
N3 Fe1 O5 C81 -157.5(3) . . . . ?
N1 Fe1 O5 C81 17.1(6) . . . . ?
Fe2 Fe1 O5 C81 16.3(4) . . . . ?
O2 Fe2 O6 C81 98.4(3) . . . . ?
O4 Fe2 O6 C81 -60.7(3) . . . . ?
N2 Fe2 O6 C81 -4.0(8) . . . . ?
N4 Fe2 O6 C81 -157.1(3) . . . . ?
Fe1 Fe2 O6 C81 16.5(3) . . . . ?
O3 Fe1 N1 C1 107.4(3) . . . . ?
O5 Fe1 N1 C1 -168.9(3) . . . . ?
O1 Fe1 N1 C1 -87.7(3) . . . . ?
N3 Fe1 N1 C1 6.5(3) . . . . ?
Fe2 Fe1 N1 C1 -168.1(3) . . . . ?
O3 Fe1 N1 C5 -59.6(4) . . . . ?
O5 Fe1 N1 C5 24.1(6) . . . . ?
O1 Fe1 N1 C5 105.4(4) . . . . ?
N3 Fe1 N1 C5 -160.5(4) . . . . ?
Fe2 Fe1 N1 C5 25.0(3) . . . . ?
O6 Fe2 N2 C8 -144.9(5) . . . . ?
O2 Fe2 N2 C8 113.6(3) . . . . ?
O4 Fe2 N2 C8 -88.2(3) . . . . ?
N4 Fe2 N2 C8 10.1(3) . . . . ?
Fe1 Fe2 N2 C8 -165.4(3) . . . . ?
O6 Fe2 N2 C5 41.9(8) . . . . ?
O2 Fe2 N2 C5 -59.6(4) . . . . ?
O4 Fe2 N2 C5 98.6(4) . . . . ?
N4 Fe2 N2 C5 -163.1(4) . . . . ?
Fe1 Fe2 N2 C5 21.4(3) . . . . ?
O3 Fe1 N3 C9 -116.2(3) . . . . ?
O5 Fe1 N3 C9 150.3(2) . . . . ?
O1 Fe1 N3 C9 59.3(3) . . . . ?
N1 Fe1 N3 C9 -27.6(3) . . . . ?
Fe2 Fe1 N3 C9 -13.7(5) . . . . ?
O3 Fe1 N3 C17 8.4(3) . . . . ?
O5 Fe1 N3 C17 -85.1(3) . . . . ?
O1 Fe1 N3 C17 -176.1(3) . . . . ?
N1 Fe1 N3 C17 97.0(3) . . . . ?
Fe2 Fe1 N3 C17 110.8(3) . . . . ?
O3 Fe1 N3 C10 127.3(3) . . . . ?
O5 Fe1 N3 C10 33.9(3) . . . . ?
O1 Fe1 N3 C10 -57.2(3) . . . . ?
N1 Fe1 N3 C10 -144.0(3) . . . . ?
Fe2 Fe1 N3 C10 -130.2(3) . . . . ?
O6 Fe2 N4 C24 146.1(3) . . . . ?
O2 Fe2 N4 C24 -120.2(3) . . . . ?
O4 Fe2 N4 C24 56.8(3) . . . . ?
N2 Fe2 N4 C24 -27.5(3) . . . . ?
Fe1 Fe2 N4 C24 -13.3(5) . . . . ?
O6 Fe2 N4 C25 28.6(3) . . . . ?
O2 Fe2 N4 C25 122.3(3) . . . . ?
O4 Fe2 N4 C25 -60.7(3) . . . . ?
N2 Fe2 N4 C25 -145.0(3) . . . . ?
Fe1 Fe2 N4 C25 -130.8(3) . . . . ?
O6 Fe2 N4 C32 -88.7(3) . . . . ?
O2 Fe2 N4 C32 5.0(3) . . . . ?
O4 Fe2 N4 C32 -178.0(3) . . . . ?
N2 Fe2 N4 C32 97.7(3) . . . . ?
Fe1 Fe2 N4 C32 111.9(4) . . . . ?
C5 N1 C1 C2 2.9(6) . . . . ?
Fe1 N1 C1 C2 -165.2(3) . . . . ?
C5 N1 C1 C9 -174.5(4) . . . . ?
Fe1 N1 C1 C9 17.4(5) . . . . ?
N1 C1 C2 C3 0.0(7) . . . . ?
C9 C1 C2 C3 177.3(4) . . . . ?
C1 C2 C3 C4 -2.0(7) . . . . ?
C2 C3 C4 C5 1.0(7) . . . . ?
C2 C3 C4 C6 -178.7(5) . . . . ?
C8 N2 C5 N1 177.6(4) . . . . ?
Fe2 N2 C5 N1 -9.4(5) . . . . ?
C8 N2 C5 C4 -2.1(6) . . . . ?
Fe2 N2 C5 C4 170.9(3) . . . . ?
C1 N1 C5 N2 176.4(4) . . . . ?
Fe1 N1 C5 N2 -17.2(5) . . . . ?
C1 N1 C5 C4 -3.8(6) . . . . ?
Fe1 N1 C5 C4 162.6(3) . . . . ?
C3 C4 C5 N2 -178.3(4) . . . . ?
C6 C4 C5 N2 1.4(7) . . . . ?
C3 C4 C5 N1 2.0(7) . . . . ?
C6 C4 C5 N1 -178.4(4) . . . . ?
C5 C4 C6 C7 0.0(7) . . . . ?
C3 C4 C6 C7 179.6(5) . . . . ?
C4 C6 C7 C8 -0.5(7) . . . . ?
C5 N2 C8 C7 1.6(6) . . . . ?
Fe2 N2 C8 C7 -172.3(3) . . . . ?
C5 N2 C8 C24 -175.4(4) . . . . ?
Fe2 N2 C8 C24 10.7(5) . . . . ?
C6 C7 C8 N2 -0.3(7) . . . . ?
C6 C7 C8 C24 176.4(4) . . . . ?
C17 N3 C9 C1 -82.5(4) . . . . ?
C10 N3 C9 C1 155.5(4) . . . . ?
Fe1 N3 C9 C1 44.5(4) . . . . ?
N1 C1 C9 N3 -43.0(5) . . . . ?
C2 C1 C9 N3 139.6(4) . . . . ?
C9 N3 C10 C11 62.2(5) . . . . ?
C17 N3 C10 C11 -61.5(5) . . . . ?
Fe1 N3 C10 C11 174.9(3) . . . . ?
N3 C10 C11 C16 96.8(6) . . . . ?
N3 C10 C11 C12 -82.9(6) . . . . ?
C16 C11 C12 C13 -2.3(8) . . . . ?
C10 C11 C12 C13 177.4(5) . . . . ?
C11 C12 C13 C14 0.8(9) . . . . ?
C12 C13 C14 C15 0.6(10) . . . . ?
C13 C14 C15 C16 -0.3(11) . . . . ?
C14 C15 C16 C11 -1.3(10) . . . . ?
C12 C11 C16 C15 2.6(8) . . . . ?
C10 C11 C16 C15 -177.1(5) . . . . ?
C9 N3 C17 C18 30.9(5) . . . . ?
C10 N3 C17 C18 153.9(4) . . . . ?
Fe1 N3 C17 C18 -90.3(4) . . . . ?
N3 C17 C18 C19 87.1(6) . . . . ?
N3 C17 C18 C23 -95.7(5) . . . . ?
C23 C18 C19 C20 3.1(7) . . . . ?
C17 C18 C19 C20 -179.6(5) . . . . ?
C18 C19 C20 C21 -2.6(8) . . . . ?
C19 C20 C21 C22 1.3(9) . . . . ?
C20 C21 C22 C23 -0.7(8) . . . . ?
C19 C18 C23 C22 -2.5(7) . . . . ?
C17 C18 C23 C22 -179.8(5) . . . . ?
C21 C22 C23 C18 1.3(8) . . . . ?
C25 N4 C24 C8 151.1(4) . . . . ?
C32 N4 C24 C8 -85.7(4) . . . . ?
Fe2 N4 C24 C8 41.1(4) . . . . ?
N2 C8 C24 N4 -36.1(5) . . . . ?
C7 C8 C24 N4 146.9(4) . . . . ?
C24 N4 C25 C26 71.1(5) . . . . ?
C32 N4 C25 C26 -54.4(5) . . . . ?
Fe2 N4 C25 C26 -176.4(4) . . . . ?
N4 C25 C26 C31 114.0(5) . . . . ?
N4 C25 C26 C27 -68.5(7) . . . . ?
C31 C26 C27 C28 -0.3(9) . . . . ?
C25 C26 C27 C28 -177.9(6) . . . . ?
C26 C27 C28 C29 1.4(11) . . . . ?
C27 C28 C29 C30 -1.5(11) . . . . ?
C28 C29 C30 C31 0.6(11) . . . . ?
C29 C30 C31 C26 0.5(10) . . . . ?
C27 C26 C31 C30 -0.6(9) . . . . ?
C25 C26 C31 C30 177.0(5) . . . . ?
C24 N4 C32 C33 34.0(5) . . . . ?
C25 N4 C32 C33 159.2(4) . . . . ?
Fe2 N4 C32 C33 -87.5(4) . . . . ?
N4 C32 C33 C34 83.8(6) . . . . ?
N4 C32 C33 C38 -96.8(5) . . . . ?
C38 C33 C34 C35 1.8(8) . . . . ?
C32 C33 C34 C35 -178.9(5) . . . . ?
C33 C34 C35 C36 -0.3(9) . . . . ?
C34 C35 C36 C37 -1.3(10) . . . . ?
C35 C36 C37 C38 1.4(10) . . . . ?
C36 C37 C38 C33 0.1(9) . . . . ?
C34 C33 C38 C37 -1.7(8) . . . . ?
C32 C33 C38 C37 178.9(5) . . . . ?
Fe1 O1 C39 O2 3.1(6) . . . . ?
Fe1 O1 C39 C40 -175.9(3) . . . . ?
Fe2 O2 C39 O1 -19.0(6) . . . . ?
Fe2 O2 C39 C40 160.0(3) . . . . ?
O1 C39 C40 C41 -58.9(6) . . . . ?
O2 C39 C40 C41 122.1(5) . . . . ?
O1 C39 C40 C45 113.2(5) . . . . ?
O2 C39 C40 C45 -65.9(6) . . . . ?
C45 C40 C41 C42 -2.7(7) . . . . ?
C39 C40 C41 C42 169.3(4) . . . . ?
C45 C40 C41 C53 174.4(4) . . . . ?
C39 C40 C41 C53 -13.5(7) . . . . ?
C40 C41 C42 C43 -1.2(8) . . . . ?
C53 C41 C42 C43 -178.5(5) . . . . ?
C41 C42 C43 C44 2.9(9) . . . . ?
C42 C43 C44 C45 -0.6(9) . . . . ?
C43 C44 C45 C40 -3.2(8) . . . . ?
C43 C44 C45 C46 178.2(5) . . . . ?
C41 C40 C45 C44 4.9(7) . . . . ?
C39 C40 C45 C44 -167.2(4) . . . . ?
C41 C40 C45 C46 -176.7(4) . . . . ?
C39 C40 C45 C46 11.2(7) . . . . ?
C44 C45 C46 C52 56.4(7) . . . . ?
C40 C45 C46 C52 -122.1(6) . . . . ?
C44 C45 C46 C47 -117.9(6) . . . . ?
C40 C45 C46 C47 63.6(7) . . . . ?
C52 C46 C47 C48 -0.8(8) . . . . ?
C45 C46 C47 C48 173.6(5) . . . . ?
C46 C47 C48 C49 0.4(8) . . . . ?
C47 C48 C49 C51 0.5(8) . . . . ?
C47 C48 C49 C50 -177.8(5) . . . . ?
C48 C49 C51 C52 -0.9(9) . . . . ?
C50 C49 C51 C52 177.4(6) . . . . ?
C49 C51 C52 C46 0.5(9) . . . . ?
C47 C46 C52 C51 0.4(8) . . . . ?
C45 C46 C52 C51 -174.1(5) . . . . ?
C42 C41 C53 C54 -44.8(7) . . . . ?
C40 C41 C53 C54 138.0(5) . . . . ?
C42 C41 C53 C59 128.4(5) . . . . ?
C40 C41 C53 C59 -48.8(7) . . . . ?
C59 C53 C54 C55 -0.2(7) . . . . ?
C41 C53 C54 C55 173.2(5) . . . . ?
C53 C54 C55 C56 -0.6(8) . . . . ?
C54 C55 C56 C58 0.7(8) . . . . ?
C54 C55 C56 C57 -177.5(5) . . . . ?
C55 C56 C58 C59 0.1(8) . . . . ?
C57 C56 C58 C59 178.3(5) . . . . ?
C56 C58 C59 C53 -0.9(8) . . . . ?
C54 C53 C59 C58 0.9(7) . . . . ?
C41 C53 C59 C58 -172.4(4) . . . . ?
Fe2 O4 C60 O3 5.4(6) . . . . ?
Fe2 O4 C60 C61 -174.1(3) . . . . ?
Fe1 O3 C60 O4 -23.9(6) . . . . ?
Fe1 O3 C60 C61 155.6(3) . . . . ?
O4 C60 C61 C66 110.4(5) . . . . ?
O3 C60 C61 C66 -69.1(6) . . . . ?
O4 C60 C61 C62 -59.6(6) . . . . ?
O3 C60 C61 C62 120.9(5) . . . . ?
C66 C61 C62 C63 -3.6(7) . . . . ?
C60 C61 C62 C63 166.5(5) . . . . ?
C66 C61 C62 C74 171.5(5) . . . . ?
C60 C61 C62 C74 -18.3(7) . . . . ?
C61 C62 C63 C64 -0.4(8) . . . . ?
C74 C62 C63 C64 -175.8(5) . . . . ?
C62 C63 C64 C65 3.9(9) . . . . ?
C63 C64 C65 C66 -3.4(9) . . . . ?
C64 C65 C66 C61 -0.7(8) . . . . ?
C64 C65 C66 C67 177.8(5) . . . . ?
C62 C61 C66 C65 4.1(7) . . . . ?
C60 C61 C66 C65 -165.7(5) . . . . ?
C62 C61 C66 C67 -174.2(5) . . . . ?
C60 C61 C66 C67 16.0(7) . . . . ?
C65 C66 C67 C73 -123.9(5) . . . . ?
C61 C66 C67 C73 54.5(7) . . . . ?
C65 C66 C67 C68 46.9(7) . . . . ?
C61 C66 C67 C68 -134.8(5) . . . . ?
C73 C67 C68 C69 -0.4(8) . . . . ?
C66 C67 C68 C69 -171.5(5) . . . . ?
C67 C68 C69 C70 0.8(9) . . . . ?
C68 C69 C70 C72 -1.1(9) . . . . ?
C68 C69 C70 C71 175.8(6) . . . . ?
C69 C70 C72 C73 1.1(9) . . . . ?
C71 C70 C72 C73 -175.8(6) . . . . ?
C68 C67 C73 C72 0.4(8) . . . . ?
C66 C67 C73 C72 171.2(5) . . . . ?
C70 C72 C73 C67 -0.8(8) . . . . ?
C63 C62 C74 C80 -57.9(7) . . . . ?
C61 C62 C74 C80 126.9(5) . . . . ?
C63 C62 C74 C75 115.3(6) . . . . ?
C61 C62 C74 C75 -59.9(7) . . . . ?
C80 C74 C75 C76 1.8(8) . . . . ?
C62 C74 C75 C76 -171.6(5) . . . . ?
C74 C75 C76 C77 0.5(9) . . . . ?
C75 C76 C77 C79 -2.7(9) . . . . ?
C75 C76 C77 C78 175.9(5) . . . . ?
C76 C77 C79 C80 2.5(8) . . . . ?
C78 C77 C79 C80 -176.1(5) . . . . ?
C75 C74 C80 C79 -1.9(7) . . . . ?
C62 C74 C80 C79 171.3(5) . . . . ?
C77 C79 C80 C74 -0.2(8) . . . . ?
Fe2 O6 C81 O5 -10.4(6) . . . . ?
Fe2 O6 C81 C82 170.0(3) . . . . ?
Fe1 O5 C81 O6 -9.4(7) . . . . ?
Fe1 O5 C81 C82 170.2(3) . . . . ?
O6 C81 C82 C87 -43.7(6) . . . . ?
O5 C81 C82 C87 136.7(5) . . . . ?
O6 C81 C82 C83 133.9(5) . . . . ?
O5 C81 C82 C83 -45.8(6) . . . . ?
C87 C82 C83 C84 0.5(7) . . . . ?
C81 C82 C83 C84 -177.0(4) . . . . ?
C87 C82 C83 C88 175.7(5) . . . . ?
C81 C82 C83 C88 -1.8(7) . . . . ?
C82 C83 C84 C85 2.9(8) . . . . ?
C88 C83 C84 C85 -172.7(5) . . . . ?
C83 C84 C85 C86 -3.6(8) . . . . ?
C84 C85 C86 C87 1.0(8) . . . . ?
C83 C82 C87 C86 -3.0(7) . . . . ?
C81 C82 C87 C86 174.6(4) . . . . ?
C83 C82 C87 C95 169.6(5) . . . . ?
C81 C82 C87 C95 -12.9(7) . . . . ?
C85 C86 C87 C82 2.3(8) . . . . ?
C85 C86 C87 C95 -170.9(5) . . . . ?
C84 C83 C88 C94 -47.4(7) . . . . ?
C82 C83 C88 C94 137.4(6) . . . . ?
C84 C83 C88 C89 127.0(5) . . . . ?
C82 C83 C88 C89 -48.2(7) . . . . ?
C94 C88 C89 C90 1.4(8) . . . . ?
C83 C88 C89 C90 -173.2(5) . . . . ?
C88 C89 C90 C91 -0.8(8) . . . . ?
C89 C90 C91 C93 -0.3(9) . . . . ?
C89 C90 C91 C92 178.9(6) . . . . ?
C90 C91 C93 C94 0.8(10) . . . . ?
C92 C91 C93 C94 -178.4(7) . . . . ?
C91 C93 C94 C88 -0.2(10) . . . . ?
C89 C88 C94 C93 -0.9(9) . . . . ?
C83 C88 C94 C93 173.7(5) . . . . ?
C82 C87 C95 C101 -53.5(7) . . . . ?
C86 C87 C95 C101 119.4(5) . . . . ?
C82 C87 C95 C96 131.3(6) . . . . ?
C86 C87 C95 C96 -55.9(7) . . . . ?
C101 C95 C96 C97 -1.6(8) . . . . ?
C87 C95 C96 C97 173.8(5) . . . . ?
C95 C96 C97 C98 0.2(9) . . . . ?
C96 C97 C98 C100 0.4(8) . . . . ?
C96 C97 C98 C99 -179.4(5) . . . . ?
C97 C98 C100 C101 0.4(8) . . . . ?
C99 C98 C100 C101 -179.8(5) . . . . ?
C98 C100 C101 C95 -1.8(8) . . . . ?
C96 C95 C101 C100 2.4(7) . . . . ?
C87 C95 C101 C100 -173.1(4) . . . . ?
O9 S1 C102 F1 -59.5(7) . . . . ?
O8 S1 C102 F1 61.8(7) . . . . ?
O7 S1 C102 F1 -178.4(6) . . . . ?
O9 S1 C102 F2 59.4(6) . . . . ?
O8 S1 C102 F2 -179.3(6) . . . . ?
O7 S1 C102 F2 -59.6(6) . . . . ?
O9 S1 C102 F3 -179.5(6) . . . . ?
O8 S1 C102 F3 -58.2(7) . . . . ?
O7 S1 C102 F3 61.6(6) . . . . ?
C2SA Cl3 C2S Cl4 -116(4) . . . . ?
C2S Cl3 C2SA Cl4A 58(2) . . . . ?
